data_4330991
loop_
_publ_author_name
'David W. Shaffer'
'Scott A. Ryken'
'Ryan A. Zarkesh'
'Alan F. Heyduk'

_publ_section_title
;
 Ligand Effects on the Oxidative Addition of Halogens to
 (dpp-nacnacR)Rh(phdi)
;
_journal_name_full 'Inorganic Chemistry'
_journal_page_first 12122
_journal_page_last 12131
_journal_paper_doi 10.1021/ic300733j
_journal_volume 51
_journal_year 2012
_chemical_formula_sum 'C43 H51 Cl2 N4 Rh'
_chemical_formula_weight 797.69
_chemical_name_systematic
; 
 ? 
;
_space_group_IT_number 61
_symmetry_cell_setting orthorhombic
_symmetry_space_group_name_Hall '-P 2ac 2ab'
_symmetry_space_group_name_H-M 'P b c a'
_atom_sites_solution_hydrogens geom
_atom_sites_solution_primary direct
_atom_sites_solution_secondary difmap
_audit_creation_method SHELXL-97
_cell_angle_alpha 90.00
_cell_angle_beta 90.00
_cell_angle_gamma 90.00
_cell_formula_units_Z 8
_cell_length_a 19.0502(10)
_cell_length_b 19.3893(10)
_cell_length_c 21.0914(11)
_cell_measurement_reflns_used 9539
_cell_measurement_temperature 296(2)
_cell_measurement_theta_max 28.27
_cell_measurement_theta_min 2.55
_cell_volume 7790.5(7)
_computing_cell_refinement 'Bruker SMART/SAINT'
_computing_data_collection 'Bruker SMART'
_computing_data_reduction 'Bruker SAINT'
_computing_molecular_graphics 'Bruker SHELXTL'
_computing_publication_material 'Bruker SHELXTL'
_computing_structure_refinement 'SHELXL-97 (Sheldrick, 2008)'
_computing_structure_solution 'SHELXS-97 (Sheldrick, 2008)'
_diffrn_ambient_temperature 296(2)
_diffrn_measured_fraction_theta_full 0.951
_diffrn_measured_fraction_theta_max 0.951
_diffrn_measurement_device_type 'CCD area detector'
_diffrn_measurement_method 'omega scans'
_diffrn_radiation_monochromator graphite
_diffrn_radiation_source 'fine-focus sealed tube'
_diffrn_radiation_type MoK\a
_diffrn_radiation_wavelength 0.71073
_diffrn_reflns_av_R_equivalents 0.0184
_diffrn_reflns_av_sigmaI/netI 0.0094
_diffrn_reflns_limit_h_max 24
_diffrn_reflns_limit_h_min -25
_diffrn_reflns_limit_k_max 25
_diffrn_reflns_limit_k_min -24
_diffrn_reflns_limit_l_max 27
_diffrn_reflns_limit_l_min -27
_diffrn_reflns_number 85544
_diffrn_reflns_theta_full 28.52
_diffrn_reflns_theta_max 28.52
_diffrn_reflns_theta_min 1.78
_exptl_absorpt_coefficient_mu 0.611
_exptl_absorpt_correction_type multi-scan
_exptl_absorpt_process_details 'Bruker SADABS'
_exptl_crystal_colour red
_exptl_crystal_density_diffrn 1.360
_exptl_crystal_density_meas 0
_exptl_crystal_description irregular
_exptl_crystal_F_000 3328
_exptl_crystal_size_max 0.439
_exptl_crystal_size_mid 0.354
_exptl_crystal_size_min 0.201
_refine_diff_density_max 0.452
_refine_diff_density_min -0.444
_refine_diff_density_rms 0.057
_refine_ls_extinction_method none
_refine_ls_goodness_of_fit_ref 1.149
_refine_ls_hydrogen_treatment constr
_refine_ls_matrix_type full
_refine_ls_number_parameters 451
_refine_ls_number_reflns 9417
_refine_ls_number_restraints 0
_refine_ls_restrained_S_all 1.149
_refine_ls_R_factor_all 0.0271
_refine_ls_R_factor_gt 0.0244
_refine_ls_shift/su_max 0.003
_refine_ls_shift/su_mean 0.000
_refine_ls_structure_factor_coef Fsqd
_refine_ls_weighting_details 'calc w=1/[\s^2^(Fo^2^)+(0.0324P)^2^+4.4856P] where P=(Fo^2^+2Fc^2^)/3'
_refine_ls_weighting_scheme calc
_refine_ls_wR_factor_gt 0.0657
_refine_ls_wR_factor_ref 0.0681
_reflns_number_gt 8701
_reflns_number_total 9417
_reflns_threshold_expression >2sigma(I)
_cod_data_source_file ic300733j_si_002_2.cif
_cod_data_source_block (dpp-nacnacCH3)RhCl2(phdi)(2a)
_cod_database_code 4330991

loop_
_symmetry_equiv_pos_as_xyz
'x, y, z'
'-x+1/2, -y, z+1/2'
'-x, y+1/2, -z+1/2'
'x+1/2, -y+1/2, -z'
'-x, -y, -z'
'x-1/2, y, -z-1/2'
'x, -y-1/2, z-1/2'
'-x-1/2, y-1/2, z'

loop_
_atom_site_label
_atom_site_type_symbol
_atom_site_fract_x
_atom_site_fract_y
_atom_site_fract_z
_atom_site_U_iso_or_equiv
_atom_site_adp_type
_atom_site_occupancy
_atom_site_symmetry_multiplicity
_atom_site_calc_flag
_atom_site_refinement_flags
Rh1 Rh 0.184980(5) 0.166526(5) 0.629597(5) 0.01481(4) Uani 1 1 d .
Cl1 Cl 0.265124(17) 0.094531(17) 0.682864(16) 0.02099(7) Uani 1 1 d .
Cl2 Cl 0.102016(17) 0.229082(17) 0.571444(16) 0.02123(7) Uani 1 1 d .
N1 N 0.15009(6) 0.19906(6) 0.71631(5) 0.0175(2) Uani 1 1 d .
N2 N 0.25841(6) 0.24346(6) 0.62909(5) 0.0178(2) Uani 1 1 d .
N3 N 0.11874(6) 0.08617(6) 0.62010(5) 0.0177(2) Uani 1 1 d .
H3A H 0.0897 0.0756 0.6497 0.021 Uiso 1 1 calc R
N4 N 0.21041(6) 0.12779(6) 0.54433(6) 0.0189(2) Uani 1 1 d .
H4D H 0.2453 0.1439 0.5232 0.023 Uiso 1 1 calc R
C1 C 0.19036(7) 0.23246(7) 0.75725(7) 0.0198(3) Uani 1 1 d .
C2 C 0.25481(7) 0.26276(7) 0.74168(7) 0.0212(3) Uani 1 1 d .
H2A H 0.2815 0.2789 0.7755 0.025 Uiso 1 1 calc R
C3 C 0.28390(7) 0.27171(7) 0.68127(7) 0.0199(3) Uani 1 1 d .
C4 C 0.34968(8) 0.31520(8) 0.67738(8) 0.0264(3) Uani 1 1 d .
H4A H 0.3650 0.3179 0.6341 0.040 Uiso 1 1 calc R
H4B H 0.3859 0.2946 0.7027 0.040 Uiso 1 1 calc R
H4C H 0.3399 0.3607 0.6929 0.040 Uiso 1 1 calc R
C5 C 0.16818(9) 0.23749(9) 0.82602(7) 0.0282(3) Uani 1 1 d .
H5A H 0.1236 0.2152 0.8315 0.042 Uiso 1 1 calc R
H5B H 0.1643 0.2851 0.8379 0.042 Uiso 1 1 calc R
H5C H 0.2026 0.2153 0.8523 0.042 Uiso 1 1 calc R
C6 C 0.07876(7) 0.18081(8) 0.73145(7) 0.0205(3) Uani 1 1 d .
C7 C 0.06319(8) 0.11572(8) 0.75769(7) 0.0237(3) Uani 1 1 d .
C8 C -0.00779(9) 0.09722(9) 0.76357(8) 0.0306(3) Uani 1 1 d .
H8A H -0.0193 0.0542 0.7801 0.037 Uiso 1 1 calc R
C9 C -0.06098(8) 0.14146(10) 0.74536(8) 0.0337(4) Uani 1 1 d .
H9A H -0.1076 0.1276 0.7483 0.040 Uiso 1 1 calc R
C10 C -0.04444(8) 0.20632(9) 0.72276(8) 0.0304(3) Uani 1 1 d .
H10A H -0.0806 0.2362 0.7116 0.036 Uiso 1 1 calc R
C11 C 0.02501(8) 0.22820(8) 0.71617(7) 0.0234(3) Uani 1 1 d .
C12 C 0.11929(8) 0.06811(8) 0.78493(7) 0.0258(3) Uani 1 1 d .
H12A H 0.1652 0.0892 0.7770 0.031 Uiso 1 1 calc R
C13 C 0.11953(10) -0.00434(8) 0.75553(8) 0.0320(3) Uani 1 1 d .
H13A H 0.1255 -0.0007 0.7105 0.048 Uiso 1 1 calc R
H13B H 0.0758 -0.0269 0.7646 0.048 Uiso 1 1 calc R
H13C H 0.1575 -0.0307 0.7731 0.048 Uiso 1 1 calc R
C14 C 0.10969(11) 0.06127(10) 0.85716(8) 0.0377(4) Uani 1 1 d .
H14A H 0.1095 0.1063 0.8761 0.057 Uiso 1 1 calc R
H14B H 0.1476 0.0347 0.8745 0.057 Uiso 1 1 calc R
H14C H 0.0660 0.0385 0.8659 0.057 Uiso 1 1 calc R
C15 C 0.04107(8) 0.30227(8) 0.69693(7) 0.0260(3) Uani 1 1 d .
H15A H 0.0875 0.3027 0.6770 0.031 Uiso 1 1 calc R
C16 C 0.04400(9) 0.34966(9) 0.75506(9) 0.0331(4) Uani 1 1 d .
H16A H 0.0768 0.3314 0.7852 0.050 Uiso 1 1 calc R
H16B H -0.0017 0.3523 0.7741 0.050 Uiso 1 1 calc R
H16C H 0.0587 0.3949 0.7422 0.050 Uiso 1 1 calc R
C17 C -0.01153(10) 0.33213(10) 0.64922(10) 0.0381(4) Uani 1 1 d .
H17A H -0.0137 0.3028 0.6126 0.057 Uiso 1 1 calc R
H17B H 0.0033 0.3774 0.6367 0.057 Uiso 1 1 calc R
H17C H -0.0571 0.3348 0.6685 0.057 Uiso 1 1 calc R
C18 C 0.28436(7) 0.26212(7) 0.56732(7) 0.0198(3) Uani 1 1 d .
C19 C 0.33868(8) 0.22333(8) 0.53890(8) 0.0256(3) Uani 1 1 d .
C20 C 0.35375(9) 0.23593(9) 0.47513(8) 0.0320(4) Uani 1 1 d .
H20A H 0.3881 0.2097 0.4550 0.038 Uiso 1 1 calc R
C21 C 0.31899(9) 0.28626(10) 0.44123(8) 0.0331(4) Uani 1 1 d .
H21A H 0.3286 0.2925 0.3984 0.040 Uiso 1 1 calc R
C22 C 0.26987(9) 0.32749(8) 0.47114(8) 0.0278(3) Uani 1 1 d .
H22A H 0.2486 0.3630 0.4486 0.033 Uiso 1 1 calc R
C23 C 0.25160(8) 0.31694(7) 0.53442(7) 0.0215(3) Uani 1 1 d .
C24 C 0.38333(9) 0.17187(8) 0.57576(10) 0.0321(4) Uani 1 1 d .
H24A H 0.3638 0.1679 0.6186 0.038 Uiso 1 1 calc R
C25 C 0.45922(9) 0.19886(9) 0.58149(10) 0.0376(4) Uani 1 1 d .
H25A H 0.4588 0.2441 0.5999 0.056 Uiso 1 1 calc R
H25B H 0.4802 0.2009 0.5402 0.056 Uiso 1 1 calc R
H25C H 0.4859 0.1683 0.6080 0.056 Uiso 1 1 calc R
C26 C 0.38480(10) 0.09953(9) 0.54629(12) 0.0478(5) Uani 1 1 d .
H26A H 0.3377 0.0824 0.5425 0.072 Uiso 1 1 calc R
H26B H 0.4117 0.0692 0.5728 0.072 Uiso 1 1 calc R
H26C H 0.4059 0.1018 0.5050 0.072 Uiso 1 1 calc R
C27 C 0.20051(8) 0.36595(7) 0.56687(7) 0.0223(3) Uani 1 1 d .
H27A H 0.1799 0.3418 0.6032 0.027 Uiso 1 1 calc R
C28 C 0.23874(9) 0.43004(8) 0.59186(9) 0.0336(4) Uani 1 1 d .
H28A H 0.2766 0.4161 0.6190 0.050 Uiso 1 1 calc R
H28B H 0.2064 0.4582 0.6154 0.050 Uiso 1 1 calc R
H28C H 0.2571 0.4560 0.5568 0.050 Uiso 1 1 calc R
C29 C 0.14052(9) 0.39000(9) 0.52379(9) 0.0334(4) Uani 1 1 d .
H29A H 0.1158 0.3506 0.5076 0.050 Uiso 1 1 calc R
H29B H 0.1594 0.4162 0.4891 0.050 Uiso 1 1 calc R
H29C H 0.1087 0.4183 0.5477 0.050 Uiso 1 1 calc R
C30 C 0.12133(7) 0.05102(7) 0.56816(6) 0.0170(2) Uani 1 1 d .
C31 C 0.08105(7) -0.01089(7) 0.55277(7) 0.0184(3) Uani 1 1 d .
C32 C 0.03505(7) -0.03943(7) 0.59707(7) 0.0221(3) Uani 1 1 d .
H32A H 0.0295 -0.0185 0.6364 0.026 Uiso 1 1 calc R
C33 C -0.00240(8) -0.09864(8) 0.58290(8) 0.0263(3) Uani 1 1 d .
H33A H -0.0331 -0.1175 0.6125 0.032 Uiso 1 1 calc R
C34 C 0.00621(8) -0.12956(8) 0.52416(8) 0.0277(3) Uani 1 1 d .
H34A H -0.0185 -0.1696 0.5145 0.033 Uiso 1 1 calc R
C35 C 0.05113(8) -0.10142(7) 0.47989(8) 0.0256(3) Uani 1 1 d .
H35A H 0.0560 -0.1228 0.4407 0.031 Uiso 1 1 calc R
C36 C 0.08967(7) -0.04136(7) 0.49256(7) 0.0204(3) Uani 1 1 d .
C37 C 0.13546(8) -0.00946(7) 0.44397(7) 0.0218(3) Uani 1 1 d .
C38 C 0.13851(9) -0.03484(9) 0.38174(8) 0.0303(3) Uani 1 1 d .
H38A H 0.1134 -0.0744 0.3713 0.036 Uiso 1 1 calc R
C39 C 0.17792(10) -0.00239(10) 0.33560(8) 0.0362(4) Uani 1 1 d .
H39A H 0.1794 -0.0205 0.2948 0.043 Uiso 1 1 calc R
C40 C 0.21536(10) 0.05716(10) 0.34969(8) 0.0347(4) Uani 1 1 d .
H40A H 0.2406 0.0798 0.3181 0.042 Uiso 1 1 calc R
C41 C 0.21489(8) 0.08258(8) 0.41087(7) 0.0275(3) Uani 1 1 d .
H41A H 0.2408 0.1218 0.4207 0.033 Uiso 1 1 calc R
C42 C 0.17562(7) 0.04958(7) 0.45817(7) 0.0207(3) Uani 1 1 d .
C43 C 0.17272(7) 0.07791(7) 0.52219(7) 0.0175(2) Uani 1 1 d .

loop_
_atom_site_aniso_label
_atom_site_aniso_U_11
_atom_site_aniso_U_22
_atom_site_aniso_U_33
_atom_site_aniso_U_23
_atom_site_aniso_U_13
_atom_site_aniso_U_12
Rh1 0.01398(6) 0.01430(6) 0.01616(6) -0.00203(3) -0.00064(3) -0.00195(3)
Cl1 0.01874(15) 0.01860(15) 0.02563(16) 0.00159(12) -0.00149(12) 0.00011(11)
Cl2 0.02101(15) 0.01993(15) 0.02274(16) -0.00323(12) -0.00586(12) 0.00021(12)
N1 0.0159(5) 0.0194(5) 0.0172(5) -0.0026(4) -0.0009(4) -0.0009(4)
N2 0.0158(5) 0.0163(5) 0.0212(6) 0.0006(4) -0.0017(4) -0.0023(4)
N3 0.0169(5) 0.0176(5) 0.0185(5) -0.0016(4) 0.0005(4) -0.0026(4)
N4 0.0180(5) 0.0182(5) 0.0205(6) -0.0010(4) 0.0021(4) -0.0014(4)
C1 0.0205(6) 0.0192(6) 0.0197(7) -0.0026(5) -0.0038(5) 0.0009(5)
C2 0.0209(6) 0.0202(6) 0.0224(7) -0.0030(5) -0.0076(5) -0.0028(5)
C3 0.0165(6) 0.0159(6) 0.0273(7) -0.0001(5) -0.0055(5) -0.0006(5)
C4 0.0239(7) 0.0248(7) 0.0306(8) 0.0015(6) -0.0059(6) -0.0084(6)
C5 0.0292(7) 0.0349(8) 0.0205(7) -0.0072(6) -0.0026(6) -0.0064(6)
C6 0.0180(6) 0.0263(7) 0.0173(6) -0.0071(5) 0.0004(5) -0.0032(5)
C7 0.0246(7) 0.0279(7) 0.0186(6) -0.0066(5) 0.0029(5) -0.0052(6)
C8 0.0298(8) 0.0361(8) 0.0259(8) -0.0066(6) 0.0074(6) -0.0126(7)
C9 0.0198(7) 0.0489(10) 0.0322(8) -0.0140(7) 0.0056(6) -0.0099(7)
C10 0.0187(7) 0.0428(9) 0.0297(8) -0.0131(7) -0.0002(6) 0.0019(6)
C11 0.0197(6) 0.0299(7) 0.0205(7) -0.0099(6) -0.0006(5) 0.0004(6)
C12 0.0308(8) 0.0258(7) 0.0210(7) -0.0001(6) 0.0010(6) -0.0047(6)
C13 0.0427(9) 0.0244(7) 0.0289(8) 0.0007(6) -0.0030(7) -0.0025(7)
C14 0.0494(11) 0.0420(10) 0.0217(8) 0.0006(7) 0.0008(7) -0.0011(8)
C15 0.0224(7) 0.0288(8) 0.0268(7) -0.0067(6) -0.0017(6) 0.0056(6)
C16 0.0324(8) 0.0309(8) 0.0359(9) -0.0115(7) -0.0013(7) 0.0031(7)
C17 0.0325(9) 0.0425(10) 0.0394(10) -0.0045(8) -0.0063(8) 0.0142(7)
C18 0.0187(6) 0.0180(6) 0.0225(7) -0.0009(5) 0.0002(5) -0.0050(5)
C19 0.0212(7) 0.0200(7) 0.0354(8) -0.0009(6) 0.0060(6) -0.0050(5)
C20 0.0281(8) 0.0304(8) 0.0374(9) -0.0070(7) 0.0125(7) -0.0067(6)
C21 0.0337(9) 0.0421(10) 0.0237(8) -0.0033(7) 0.0061(6) -0.0127(7)
C22 0.0288(8) 0.0307(8) 0.0239(7) 0.0034(6) -0.0024(6) -0.0075(6)
C23 0.0212(6) 0.0209(6) 0.0225(7) -0.0002(5) -0.0015(5) -0.0060(5)
C24 0.0226(7) 0.0229(7) 0.0507(10) 0.0065(7) 0.0113(7) 0.0018(6)
C25 0.0234(8) 0.0332(9) 0.0563(11) 0.0111(8) 0.0068(7) 0.0010(7)
C26 0.0321(9) 0.0245(8) 0.0870(16) -0.0014(9) 0.0145(10) 0.0033(7)
C27 0.0243(7) 0.0186(6) 0.0241(7) 0.0033(5) -0.0018(6) -0.0008(5)
C28 0.0346(8) 0.0209(7) 0.0453(10) -0.0035(7) -0.0056(7) -0.0014(6)
C29 0.0317(8) 0.0310(8) 0.0376(9) 0.0083(7) -0.0079(7) 0.0036(7)
C30 0.0160(6) 0.0155(6) 0.0196(6) -0.0001(5) -0.0023(5) 0.0014(5)
C31 0.0178(6) 0.0151(6) 0.0224(6) -0.0005(5) -0.0054(5) 0.0004(5)
C32 0.0225(7) 0.0199(6) 0.0237(7) 0.0013(5) -0.0058(5) -0.0030(5)
C33 0.0265(7) 0.0213(7) 0.0310(8) 0.0074(6) -0.0096(6) -0.0067(6)
C34 0.0307(8) 0.0159(6) 0.0366(8) 0.0022(6) -0.0170(7) -0.0043(6)
C35 0.0303(7) 0.0184(7) 0.0281(7) -0.0046(6) -0.0123(6) 0.0023(6)
C36 0.0210(6) 0.0164(6) 0.0240(7) -0.0024(5) -0.0073(5) 0.0037(5)
C37 0.0227(7) 0.0208(6) 0.0219(7) -0.0045(5) -0.0039(5) 0.0058(5)
C38 0.0369(9) 0.0277(8) 0.0265(8) -0.0096(6) -0.0047(6) 0.0032(7)
C39 0.0460(10) 0.0416(10) 0.0211(8) -0.0103(7) 0.0010(7) 0.0056(8)
C40 0.0404(9) 0.0407(9) 0.0230(8) -0.0029(7) 0.0077(7) 0.0016(7)
C41 0.0294(8) 0.0298(8) 0.0234(7) -0.0029(6) 0.0038(6) 0.0004(6)
C42 0.0212(6) 0.0210(7) 0.0198(7) -0.0028(5) -0.0008(5) 0.0050(5)
C43 0.0172(6) 0.0159(6) 0.0195(6) -0.0009(5) -0.0004(5) 0.0027(5)

loop_
_atom_type_symbol
_atom_type_description
_atom_type_scat_dispersion_real
_atom_type_scat_dispersion_imag
_atom_type_scat_source
C C 0.0033 0.0016 'International Tables Vol C Tables 4.2.6.8 and 6.1.1.4'
H H 0.0000 0.0000 'International Tables Vol C Tables 4.2.6.8 and 6.1.1.4'
N N 0.0061 0.0033 'International Tables Vol C Tables 4.2.6.8 and 6.1.1.4'
Cl Cl 0.1484 0.1585 'International Tables Vol C Tables 4.2.6.8 and 6.1.1.4'
Rh Rh -1.1178 0.9187 'International Tables Vol C Tables 4.2.6.8 and 6.1.1.4'

loop_
_geom_angle_atom_site_label_1
_geom_angle_atom_site_label_2
_geom_angle_atom_site_label_3
_geom_angle
N4 Rh1 N3 76.87(5)
N4 Rh1 N1 173.90(5)
N3 Rh1 N1 97.11(5)
N4 Rh1 N2 95.92(5)
N3 Rh1 N2 172.70(5)
N1 Rh1 N2 90.12(5)
N4 Rh1 Cl2 83.53(3)
N3 Rh1 Cl2 85.74(3)
N1 Rh1 Cl2 95.13(3)
N2 Rh1 Cl2 94.66(3)
N4 Rh1 Cl1 92.82(3)
N3 Rh1 Cl1 89.72(3)
N1 Rh1 Cl1 88.10(3)
N2 Rh1 Cl1 89.51(3)
Cl2 Rh1 Cl1 174.717(12)
C1 N1 C6 121.48(12)
C1 N1 Rh1 123.06(9)
C6 N1 Rh1 115.42(8)
C3 N2 C18 121.54(12)
C3 N2 Rh1 123.31(10)
C18 N2 Rh1 115.03(8)
C30 N3 Rh1 117.94(10)
C43 N4 Rh1 118.01(10)
N1 C1 C2 124.08(13)
N1 C1 C5 119.64(13)
C2 C1 C5 116.25(12)
C3 C2 C1 127.76(13)
N2 C3 C2 124.11(12)
N2 C3 C4 119.36(13)
C2 C3 C4 116.51(12)
C7 C6 C11 121.27(13)
C7 C6 N1 120.37(13)
C11 C6 N1 118.26(13)
C8 C7 C6 117.78(15)
C8 C7 C12 119.14(14)
C6 C7 C12 122.85(13)
C9 C8 C7 121.52(16)
C10 C9 C8 119.59(14)
C9 C10 C11 121.81(15)
C10 C11 C6 117.80(15)
C10 C11 C15 120.21(14)
C6 C11 C15 121.88(13)
C7 C12 C13 113.83(13)
C7 C12 C14 109.98(14)
C13 C12 C14 108.72(14)
C11 C15 C16 111.05(13)
C11 C15 C17 113.55(14)
C16 C15 C17 108.79(13)
C19 C18 C23 121.00(14)
C19 C18 N2 120.11(13)
C23 C18 N2 118.77(13)
C20 C19 C18 117.78(15)
C20 C19 C24 119.39(15)
C18 C19 C24 122.74(14)
C21 C20 C19 121.61(15)
C20 C21 C22 119.83(16)
C21 C22 C23 121.38(16)
C22 C23 C18 118.02(14)
C22 C23 C27 119.88(14)
C18 C23 C27 122.03(13)
C19 C24 C26 113.70(17)
C19 C24 C25 109.94(13)
C26 C24 C25 108.95(14)
C23 C27 C29 113.58(13)
C23 C27 C28 110.89(13)
C29 C27 C28 108.13(13)
N3 C30 C31 127.02(13)
N3 C30 C43 113.39(12)
C31 C30 C43 119.57(12)
C32 C31 C36 120.66(13)
C32 C31 C30 120.45(13)
C36 C31 C30 118.88(13)
C33 C32 C31 120.53(14)
C32 C33 C34 119.38(15)
C35 C34 C33 120.50(14)
C34 C35 C36 121.62(14)
C35 C36 C31 117.29(14)
C35 C36 C37 121.55(13)
C31 C36 C37 121.12(12)
C38 C37 C42 117.48(14)
C38 C37 C36 121.69(14)
C42 C37 C36 120.79(13)
C39 C38 C37 121.47(16)
C38 C39 C40 120.48(15)
C41 C40 C39 119.54(16)
C40 C41 C42 120.37(16)
C41 C42 C37 120.62(14)
C41 C42 C43 120.47(13)
C37 C42 C43 118.83(13)
N4 C43 C42 126.55(13)
N4 C43 C30 113.35(12)
C42 C43 C30 120.07(12)

loop_
_geom_bond_atom_site_label_1
_geom_bond_atom_site_label_2
_geom_bond_distance
Rh1 N4 2.0082(12)
Rh1 N3 2.0149(12)
Rh1 N1 2.0455(11)
Rh1 N2 2.0449(12)
Rh1 Cl2 2.3395(3)
Rh1 Cl1 2.3541(3)
N1 C1 1.3242(17)
N1 C6 1.4400(17)
N2 C3 1.3218(18)
N2 C18 1.4396(17)
N3 C30 1.2911(17)
N4 C43 1.2918(18)
C1 C2 1.400(2)
C1 C5 1.514(2)
C2 C3 1.400(2)
C3 C4 1.5126(19)
C6 C7 1.410(2)
C6 C11 1.413(2)
C7 C8 1.404(2)
C7 C12 1.525(2)
C8 C9 1.382(3)
C9 C10 1.381(3)
C10 C11 1.396(2)
C11 C15 1.523(2)
C12 C13 1.535(2)
C12 C14 1.540(2)
C15 C16 1.533(2)
C15 C17 1.533(2)
C18 C19 1.413(2)
C18 C23 1.415(2)
C19 C20 1.397(2)
C19 C24 1.524(2)
C20 C21 1.379(3)
C21 C22 1.383(2)
C22 C23 1.394(2)
C23 C27 1.523(2)
C24 C26 1.534(2)
C24 C25 1.542(2)
C27 C29 1.533(2)
C27 C28 1.534(2)
C30 C31 1.4613(18)
C30 C43 1.4733(19)
C31 C32 1.395(2)
C31 C36 1.4102(19)
C32 C33 1.384(2)
C33 C34 1.386(2)
C34 C35 1.379(2)
C35 C36 1.402(2)
C36 C37 1.481(2)
C37 C38 1.403(2)
C37 C42 1.409(2)
C38 C39 1.381(3)
C39 C40 1.389(3)
C40 C41 1.381(2)
C41 C42 1.402(2)
C42 C43 1.4587(19)

loop_
_geom_torsion_atom_site_label_1
_geom_torsion_atom_site_label_2
_geom_torsion_atom_site_label_3
_geom_torsion_atom_site_label_4
_geom_torsion
N4 Rh1 N1 C1 161.9(4)
N3 Rh1 N1 C1 152.59(11)
N2 Rh1 N1 C1 -26.40(11)
Cl2 Rh1 N1 C1 -121.08(11)
Cl1 Rh1 N1 C1 63.11(11)
N4 Rh1 N1 C6 -15.7(5)
N3 Rh1 N1 C6 -25.05(10)
N2 Rh1 N1 C6 155.97(10)
Cl2 Rh1 N1 C6 61.29(10)
Cl1 Rh1 N1 C6 -114.52(10)
N4 Rh1 N2 C3 -155.33(11)
N3 Rh1 N2 C3 -146.5(3)
N1 Rh1 N2 C3 25.56(11)
Cl2 Rh1 N2 C3 120.71(11)
Cl1 Rh1 N2 C3 -62.55(11)
N4 Rh1 N2 C18 20.75(10)
N3 Rh1 N2 C18 29.6(4)
N1 Rh1 N2 C18 -158.36(10)
Cl2 Rh1 N2 C18 -63.21(9)
Cl1 Rh1 N2 C18 113.53(9)
N4 Rh1 N3 C30 -1.55(10)
N1 Rh1 N3 C30 177.43(10)
N2 Rh1 N3 C30 -10.6(4)
Cl2 Rh1 N3 C30 82.78(10)
Cl1 Rh1 N3 C30 -94.52(10)
N3 Rh1 N4 C43 5.23(10)
N1 Rh1 N4 C43 -4.3(5)
N2 Rh1 N4 C43 -175.92(11)
Cl2 Rh1 N4 C43 -81.88(10)
Cl1 Rh1 N4 C43 94.28(10)
C6 N1 C1 C2 -167.62(13)
Rh1 N1 C1 C2 14.88(19)
C6 N1 C1 C5 14.3(2)
Rh1 N1 C1 C5 -163.20(11)
N1 C1 C2 C3 9.0(2)
C5 C1 C2 C3 -172.81(14)
C18 N2 C3 C2 171.10(13)
Rh1 N2 C3 C2 -13.07(19)
C18 N2 C3 C4 -10.6(2)
Rh1 N2 C3 C4 165.24(10)
C1 C2 C3 N2 -10.1(2)
C1 C2 C3 C4 171.55(14)
C1 N1 C6 C7 -93.10(17)
Rh1 N1 C6 C7 84.57(14)
C1 N1 C6 C11 90.26(17)
Rh1 N1 C6 C11 -92.07(13)
C11 C6 C7 C8 4.9(2)
N1 C6 C7 C8 -171.63(13)
C11 C6 C7 C12 -169.53(13)
N1 C6 C7 C12 13.9(2)
C6 C7 C8 C9 -1.1(2)
C12 C7 C8 C9 173.59(14)
C7 C8 C9 C10 -2.2(2)
C8 C9 C10 C11 1.7(2)
C9 C10 C11 C6 2.1(2)
C9 C10 C11 C15 -174.33(14)
C7 C6 C11 C10 -5.4(2)
N1 C6 C11 C10 171.22(13)
C7 C6 C11 C15 170.93(13)
N1 C6 C11 C15 -12.5(2)
C8 C7 C12 C13 60.63(19)
C6 C7 C12 C13 -125.00(15)
C8 C7 C12 C14 -61.64(18)
C6 C7 C12 C14 112.73(16)
C10 C11 C15 C16 86.88(17)
C6 C11 C15 C16 -89.35(17)
C10 C11 C15 C17 -36.1(2)
C6 C11 C15 C17 147.66(15)
C3 N2 C18 C19 93.29(17)
Rh1 N2 C18 C19 -82.87(14)
C3 N2 C18 C23 -90.57(16)
Rh1 N2 C18 C23 93.27(13)
C23 C18 C19 C20 -6.7(2)
N2 C18 C19 C20 169.31(13)
C23 C18 C19 C24 169.86(14)
N2 C18 C19 C24 -14.1(2)
C18 C19 C20 C21 2.5(2)
C24 C19 C20 C21 -174.25(15)
C19 C20 C21 C22 2.6(2)
C20 C21 C22 C23 -3.6(2)
C21 C22 C23 C18 -0.6(2)
C21 C22 C23 C27 176.43(14)
C19 C18 C23 C22 5.9(2)
N2 C18 C23 C22 -170.25(12)
C19 C18 C23 C27 -171.12(13)
N2 C18 C23 C27 12.8(2)
C20 C19 C24 C26 -57.3(2)
C18 C19 C24 C26 126.17(17)
C20 C19 C24 C25 65.2(2)
C18 C19 C24 C25 -111.39(17)
C22 C23 C27 C29 38.10(19)
C18 C23 C27 C29 -144.97(14)
C22 C23 C27 C28 -83.90(17)
C18 C23 C27 C28 93.03(17)
Rh1 N3 C30 C31 176.53(10)
Rh1 N3 C30 C43 -1.77(15)
N3 C30 C31 C32 -1.9(2)
C43 C30 C31 C32 176.35(12)
N3 C30 C31 C36 178.35(13)
C43 C30 C31 C36 -3.44(18)
C36 C31 C32 C33 0.7(2)
C30 C31 C32 C33 -179.08(13)
C31 C32 C33 C34 0.1(2)
C32 C33 C34 C35 -0.6(2)
C33 C34 C35 C36 0.4(2)
C34 C35 C36 C31 0.4(2)
C34 C35 C36 C37 -177.23(13)
C32 C31 C36 C35 -0.9(2)
C30 C31 C36 C35 178.87(12)
C32 C31 C36 C37 176.72(13)
C30 C31 C36 C37 -3.49(19)
C35 C36 C37 C38 4.7(2)
C31 C36 C37 C38 -172.84(14)
C35 C36 C37 C42 -177.87(13)
C31 C36 C37 C42 4.6(2)
C42 C37 C38 C39 -1.6(2)
C36 C37 C38 C39 175.94(15)
C37 C38 C39 C40 -0.6(3)
C38 C39 C40 C41 2.2(3)
C39 C40 C41 C42 -1.5(3)
C40 C41 C42 C37 -0.7(2)
C40 C41 C42 C43 -177.48(15)
C38 C37 C42 C41 2.2(2)
C36 C37 C42 C41 -175.32(13)
C38 C37 C42 C43 179.04(13)
C36 C37 C42 C43 1.5(2)
Rh1 N4 C43 C42 170.33(11)
Rh1 N4 C43 C30 -7.57(15)
C41 C42 C43 N4 -9.4(2)
C37 C42 C43 N4 173.79(13)
C41 C42 C43 C30 168.40(13)
C37 C42 C43 C30 -8.43(19)
N3 C30 C43 N4 6.00(17)
C31 C30 C43 N4 -172.43(12)
N3 C30 C43 C42 -172.05(12)
C31 C30 C43 C42 9.51(19)
